data_2234343
loop_
_publ_author_name
'Ghorab, Mostafa. M.'
'Al-Said, Mansour. S.'
'Abdel-Kader, Maged. S.'
'Hemamalini, Madhukar'
'Fun, Hoong-Kun'

_publ_section_title
;
 Absolute configuration of
 (1<i>S</i>,2<i>S</i>)-3-methyl-2-phenyl-2,3-dihydrothiazolo[2,3-<i>b</i>]quinazolin-5-one
;
_journal_coeditor_code NK2145
_journal_issue 4
_journal_name_full 'Acta Crystallographica Section E'
_journal_page_first o927
_journal_page_last o928
_journal_paper_doi 10.1107/S160053681200832X
_journal_volume 68
_journal_year 2012
_chemical_formula_iupac 'C17 H14 N2 O S'
_chemical_formula_moiety 'C17 H14 N2 O S'
_chemical_formula_sum 'C17 H14 N2 O S'
_chemical_formula_weight 294.36
_chemical_name_systematic
;
(1<i>S</i>,2<i>S</i>)-3-methyl-2-phenyl-
2,3-dihydrothiazolo[2,3-<i>b</i>]quinazolin-5-one
;
_space_group_IT_number 19
_symmetry_cell_setting orthorhombic
_symmetry_space_group_name_Hall 'P 2ac 2ab'
_symmetry_space_group_name_H-M 'P 21 21 21'
_atom_sites_solution_hydrogens geom
_atom_sites_solution_primary direct
_atom_sites_solution_secondary difmap
_audit_creation_method SHELXL97
_cell_angle_alpha 90.00
_cell_angle_beta 90.00
_cell_angle_gamma 90.00
_cell_formula_units_Z 4
_cell_length_a 8.48650(10)
_cell_length_b 10.0846(2)
_cell_length_c 16.8290(3)
_cell_measurement_reflns_used 4079
_cell_measurement_temperature 296(2)
_cell_measurement_theta_max 71.67
_cell_measurement_theta_min 4.38
_cell_volume 1440.28(4)
_computing_cell_refinement 'SAINT (Bruker, 2009)'
_computing_data_collection 'APEX2 (Bruker, 2009)'
_computing_data_reduction 'SAINT (Bruker, 2009)'
_computing_molecular_graphics 'SHELXTL (Sheldrick, 2008)'
_computing_publication_material
;
SHELXTL (Sheldrick, 2008) and PLATON (Spek, 2009)
;
_computing_structure_refinement 'SHELXTL (Sheldrick, 2008)'
_computing_structure_solution 'SHELXTL (Sheldrick, 2008)'
_diffrn_ambient_temperature 296(2)
_diffrn_measured_fraction_theta_full 0.987
_diffrn_measured_fraction_theta_max 0.987
_diffrn_measurement_device_type 'Bruker SMART APEXII CCD'
_diffrn_measurement_method '\f and \w'
_diffrn_radiation_monochromator graphite
_diffrn_radiation_source 'fine-focus sealed tube'
_diffrn_radiation_type CuK\a
_diffrn_radiation_wavelength 1.54178
_diffrn_reflns_av_R_equivalents 0.0279
_diffrn_reflns_av_sigmaI/netI 0.0409
_diffrn_reflns_limit_h_max 10
_diffrn_reflns_limit_h_min -10
_diffrn_reflns_limit_k_max 12
_diffrn_reflns_limit_k_min -8
_diffrn_reflns_limit_l_max 20
_diffrn_reflns_limit_l_min -20
_diffrn_reflns_number 8654
_diffrn_reflns_theta_full 71.94
_diffrn_reflns_theta_max 71.94
_diffrn_reflns_theta_min 5.11
_diffrn_standards_number 0
_exptl_absorpt_coefficient_mu 1.988
_exptl_absorpt_correction_T_max 0.4305
_exptl_absorpt_correction_T_min 0.2510
_exptl_absorpt_correction_type multi-scan
_exptl_absorpt_process_details '(SADABS; Bruker, 2009)'
_exptl_crystal_colour colourless
_exptl_crystal_density_diffrn 1.358
_exptl_crystal_density_method 'not measured'
_exptl_crystal_description block
_exptl_crystal_F_000 616
_exptl_crystal_size_max 0.96
_exptl_crystal_size_mid 0.64
_exptl_crystal_size_min 0.51
_refine_diff_density_max 0.217
_refine_diff_density_min -0.228
_refine_ls_abs_structure_details 'Flack (1983), with 1011 Friedel pairs'
_refine_ls_abs_structure_Flack 0.00(2)
_refine_ls_extinction_coef 0.107(4)
_refine_ls_extinction_expression Fc^*^=kFc[1+0.001xFc^2^\l^3^/sin(2\q)]^-1/4^
_refine_ls_extinction_method 'SHELXTL (Sheldrick, 2008)'
_refine_ls_goodness_of_fit_ref 1.082
_refine_ls_hydrogen_treatment constr
_refine_ls_matrix_type full
_refine_ls_number_parameters 192
_refine_ls_number_reflns 2637
_refine_ls_number_restraints 0
_refine_ls_restrained_S_all 1.082
_refine_ls_R_factor_all 0.0442
_refine_ls_R_factor_gt 0.0430
_refine_ls_shift/su_max 0.001
_refine_ls_shift/su_max_lt 0.001
_refine_ls_shift/su_mean 0.000
_refine_ls_structure_factor_coef Fsqd
_refine_ls_weighting_details 'calc w = 1/[\s^2^(Fo^2^)+(0.0729P)^2^+0.0628P] where P=(Fo^2^+2Fc^2^)/3'
_refine_ls_weighting_scheme calc
_refine_ls_wR_factor_gt 0.1076
_refine_ls_wR_factor_ref 0.1089
_reflns_number_gt 2521
_reflns_number_total 2637
_reflns_threshold_expression I>2\s(I)
_cod_data_source_file nk2145.cif
_cod_data_source_block I
_cod_database_code 2234343
_cod_database_fobs_code 2234343

loop_
_symmetry_equiv_pos_as_xyz
'x, y, z'
'-x+1/2, -y, z+1/2'
'-x, y+1/2, -z+1/2'
'x+1/2, -y+1/2, -z'

loop_
_atom_site_type_symbol
_atom_site_label
_atom_site_fract_x
_atom_site_fract_y
_atom_site_fract_z
_atom_site_U_iso_or_equiv
_atom_site_adp_type
_atom_site_calc_flag
_atom_site_refinement_flags
_atom_site_occupancy
_atom_site_symmetry_multiplicity
S S1 0.93740(6) 0.77405(8) 0.26159(3) 0.0835(3) Uani d . 1 1
N N1 0.84292(17) 0.75544(18) 0.40678(9) 0.0558(4) Uani d . 1 1
N N2 0.99073(19) 0.57264(18) 0.35894(9) 0.0585(4) Uani d . 1 1
O O1 0.7394(3) 0.7625(3) 0.53134(11) 0.0983(7) Uani d . 1 1
C C3 0.8142(2) 0.7024(3) 0.48182(12) 0.0654(5) Uani d . 1 1
C C10 0.9264(2) 0.6865(2) 0.35080(10) 0.0540(4) Uani d . 1 1
C C9 0.9715(2) 0.51345(19) 0.43270(11) 0.0561(4) Uani d . 1 1
C C12 0.5242(2) 0.8021(2) 0.28662(15) 0.0693(6) Uani d . 1 1
H H12A 0.5479 0.7496 0.3304 0.083 Uiso calc R 1 1
C C11 0.6379(2) 0.88563(18) 0.25601(12) 0.0556(4) Uani d . 1 1
C C4 0.8811(2) 0.5710(2) 0.49297(11) 0.0598(5) Uani d . 1 1
C C13 0.3752(3) 0.7954(3) 0.25291(17) 0.0743(6) Uani d . 1 1
H H13A 0.2993 0.7396 0.2746 0.089 Uiso calc R 1 1
C C5 0.8607(3) 0.5028(3) 0.56509(14) 0.0774(6) Uani d . 1 1
H H5A 0.8007 0.5405 0.6055 0.093 Uiso calc R 1 1
C C14 0.3400(3) 0.8704(2) 0.18807(17) 0.0730(6) Uani d . 1 1
H H14A 0.2396 0.8670 0.1660 0.088 Uiso calc R 1 1
C C16 0.6023(3) 0.9594(2) 0.18898(14) 0.0633(5) Uani d . 1 1
H H16A 0.6783 1.0144 0.1666 0.076 Uiso calc R 1 1
C C6 0.9290(4) 0.3807(3) 0.57612(17) 0.0875(8) Uani d . 1 1
H H6A 0.9131 0.3350 0.6235 0.105 Uiso calc R 1 1
C C1 0.7973(2) 0.9010(2) 0.29489(15) 0.0659(5) Uani d . 1 1
H H1A 0.8396 0.9878 0.2798 0.079 Uiso calc R 1 1
C C15 0.4533(3) 0.9515(2) 0.15507(14) 0.0723(6) Uani d . 1 1
H H15A 0.4299 1.0010 0.1100 0.087 Uiso calc R 1 1
C C8 1.0433(3) 0.3896(2) 0.44566(15) 0.0744(6) Uani d . 1 1
H H8A 1.1052 0.3517 0.4061 0.089 Uiso calc R 1 1
C C2 0.7980(2) 0.8926(2) 0.38635(14) 0.0659(5) Uani d . 1 1
H H2B 0.6911 0.9094 0.4060 0.079 Uiso calc R 1 1
C C17 0.9107(4) 0.9910(3) 0.4252(3) 0.1039(11) Uani d . 1 1
H H17A 0.9070 0.9806 0.4818 0.156 Uiso calc R 1 1
H H17C 0.8802 1.0797 0.4113 0.156 Uiso calc R 1 1
H H17D 1.0160 0.9746 0.4067 0.156 Uiso calc R 1 1
C C7 1.0225(4) 0.3247(3) 0.51644(19) 0.0874(8) Uani d . 1 1
H H7A 1.0707 0.2431 0.5248 0.105 Uiso calc R 1 1

loop_
_atom_site_aniso_label
_atom_site_aniso_U_11
_atom_site_aniso_U_22
_atom_site_aniso_U_33
_atom_site_aniso_U_12
_atom_site_aniso_U_13
_atom_site_aniso_U_23
S1 0.0541(3) 0.1285(5) 0.0680(3) 0.0297(3) 0.0168(2) 0.0362(3)
N1 0.0436(7) 0.0702(9) 0.0535(8) 0.0037(6) -0.0037(6) -0.0028(7)
N2 0.0529(8) 0.0726(10) 0.0500(7) 0.0055(7) -0.0055(6) -0.0051(7)
O1 0.1001(14) 0.1344(18) 0.0602(9) 0.0463(14) 0.0130(8) -0.0049(10)
C3 0.0512(9) 0.0952(14) 0.0497(9) 0.0092(10) -0.0022(8) -0.0043(9)
C10 0.0393(7) 0.0739(11) 0.0490(8) 0.0004(7) -0.0014(7) 0.0020(7)
C9 0.0526(9) 0.0635(10) 0.0522(9) -0.0071(7) -0.0092(7) -0.0034(7)
C12 0.0519(10) 0.0741(12) 0.0820(13) -0.0033(8) -0.0106(9) 0.0223(10)
C11 0.0469(8) 0.0523(8) 0.0675(10) 0.0055(6) -0.0032(8) 0.0022(8)
C4 0.0472(8) 0.0815(12) 0.0507(9) -0.0083(8) -0.0059(7) 0.0028(8)
C13 0.0491(10) 0.0816(13) 0.0923(16) -0.0055(9) -0.0084(10) 0.0104(12)
C5 0.0615(12) 0.1126(18) 0.0579(11) -0.0103(12) -0.0015(9) 0.0107(12)
C14 0.0527(10) 0.0768(13) 0.0896(15) 0.0096(9) -0.0178(11) -0.0050(11)
C16 0.0634(11) 0.0560(9) 0.0705(11) 0.0068(8) -0.0005(9) 0.0064(8)
C6 0.0857(16) 0.0934(17) 0.0833(15) -0.0174(14) -0.0132(14) 0.0307(13)
C1 0.0460(9) 0.0666(10) 0.0850(14) -0.0021(8) -0.0040(9) 0.0180(10)
C15 0.0745(13) 0.0697(11) 0.0727(12) 0.0158(10) -0.0151(10) 0.0056(9)
C8 0.0880(15) 0.0662(11) 0.0691(11) 0.0015(11) -0.0152(12) -0.0065(9)
C2 0.0505(9) 0.0676(11) 0.0795(13) 0.0061(8) -0.0114(9) -0.0047(10)
C17 0.0876(19) 0.0806(16) 0.143(3) -0.0012(14) -0.038(2) -0.0195(18)
C7 0.107(2) 0.0709(13) 0.0845(15) -0.0052(13) -0.0216(15) 0.0107(11)

loop_
_atom_type_symbol
_atom_type_description
_atom_type_scat_dispersion_real
_atom_type_scat_dispersion_imag
_atom_type_scat_source
C C 0.0181 0.0091 'International Tables Vol C Tables 4.2.6.8 and 6.1.1.4'
H H 0.0000 0.0000 'International Tables Vol C Tables 4.2.6.8 and 6.1.1.4'
N N 0.0311 0.0180 'International Tables Vol C Tables 4.2.6.8 and 6.1.1.4'
O O 0.0492 0.0322 'International Tables Vol C Tables 4.2.6.8 and 6.1.1.4'
S S 0.3331 0.5567 'International Tables Vol C Tables 4.2.6.8 and 6.1.1.4'

loop_
_geom_angle_atom_site_label_1
_geom_angle_atom_site_label_2
_geom_angle_atom_site_label_3
_geom_angle
C10 S1 C1 93.18(10)
C10 N1 C3 121.33(18)
C10 N1 C2 116.71(17)
C3 N1 C2 121.72(18)
C10 N2 C9 115.61(16)
O1 C3 N1 121.6(2)
O1 C3 C4 124.9(2)
N1 C3 C4 113.49(18)
N2 C10 N1 127.10(17)
N2 C10 S1 121.59(14)
N1 C10 S1 111.31(14)
N2 C9 C4 122.34(19)
N2 C9 C8 118.0(2)
C4 C9 C8 119.6(2)
C11 C12 C13 120.9(2)
C11 C12 H12A 119.5
C13 C12 H12A 119.5
C12 C11 C16 118.68(18)
C12 C11 C1 121.78(18)
C16 C11 C1 119.52(18)
C9 C4 C5 119.4(2)
C9 C4 C3 119.94(18)
C5 C4 C3 120.6(2)
C14 C13 C12 120.0(2)
C14 C13 H13A 120.0
C12 C13 H13A 120.0
C6 C5 C4 120.2(3)
C6 C5 H5A 119.9
C4 C5 H5A 119.9
C13 C14 C15 120.0(2)
C13 C14 H14A 120.0
C15 C14 H14A 120.0
C11 C16 C15 120.1(2)
C11 C16 H16A 119.9
C15 C16 H16A 119.9
C5 C6 C7 120.3(2)
C5 C6 H6A 119.9
C7 C6 H6A 119.9
C11 C1 C2 115.45(17)
C11 C1 S1 112.12(16)
C2 C1 S1 105.33(14)
C11 C1 H1A 107.9
C2 C1 H1A 107.9
S1 C1 H1A 107.9
C14 C15 C16 120.2(2)
C14 C15 H15A 119.9
C16 C15 H15A 119.9
C7 C8 C9 120.2(3)
C7 C8 H8A 119.9
C9 C8 H8A 119.9
N1 C2 C17 110.36(19)
N1 C2 C1 106.58(17)
C17 C2 C1 113.2(2)
N1 C2 H2B 108.9
C17 C2 H2B 108.9
C1 C2 H2B 108.9
C2 C17 H17A 109.5
C2 C17 H17C 109.5
H17A C17 H17C 109.5
C2 C17 H17D 109.5
H17A C17 H17D 109.5
H17C C17 H17D 109.5
C8 C7 C6 120.3(3)
C8 C7 H7A 119.8
C6 C7 H7A 119.8

loop_
_geom_bond_atom_site_label_1
_geom_bond_atom_site_label_2
_geom_bond_distance
S1 C10 1.7439(18)
S1 C1 1.835(2)
N1 C10 1.368(3)
N1 C3 1.393(3)
N1 C2 1.475(3)
N2 C10 1.279(3)
N2 C9 1.387(3)
O1 C3 1.211(3)
C3 C4 1.454(3)
C9 C4 1.398(3)
C9 C8 1.406(3)
C12 C11 1.380(3)
C12 C13 1.388(3)
C12 H12A 0.9300
C11 C16 1.385(3)
C11 C1 1.511(3)
C4 C5 1.406(3)
C13 C14 1.361(4)
C13 H13A 0.9300
C5 C6 1.374(5)
C5 H5A 0.9300
C14 C15 1.379(4)
C14 H14A 0.9300
C16 C15 1.390(3)
C16 H16A 0.9300
C6 C7 1.399(5)
C6 H6A 0.9300
C1 C2 1.542(3)
C1 H1A 0.9800
C15 H15A 0.9300
C8 C7 1.371(4)
C8 H8A 0.9300
C2 C17 1.526(3)
C2 H2B 0.9800
C17 H17A 0.9600
C17 H17C 0.9600
C17 H17D 0.9600
C7 H7A 0.9300

loop_
_geom_hbond_atom_site_label_D
_geom_hbond_atom_site_label_H
_geom_hbond_atom_site_label_A
_geom_hbond_site_symmetry_A
_geom_hbond_distance_DH
_geom_hbond_distance_HA
_geom_hbond_distance_DA
_geom_hbond_angle_DHA
_geom_hbond_publ_flag
C2 H2B Cg3 3_466 0.98 2.91 3.824(2) 155.00 yes
C6 H6A Cg4 2_665 0.93 2.81 3.637(3) 146.00 yes

loop_
_geom_torsion_atom_site_label_1
_geom_torsion_atom_site_label_2
_geom_torsion_atom_site_label_3
_geom_torsion_atom_site_label_4
_geom_torsion
C10 N1 C3 O1 -179.4(2)
C2 N1 C3 O1 6.4(3)
C10 N1 C3 C4 0.1(3)
C2 N1 C3 C4 -174.12(17)
C9 N2 C10 N1 0.6(3)
C9 N2 C10 S1 -179.34(13)
C3 N1 C10 N2 -2.2(3)
C2 N1 C10 N2 172.28(18)
C3 N1 C10 S1 177.70(15)
C2 N1 C10 S1 -7.8(2)
C1 S1 C10 N2 171.57(16)
C1 S1 C10 N1 -8.37(15)
C10 N2 C9 C4 3.2(3)
C10 N2 C9 C8 -178.35(18)
C13 C12 C11 C16 -2.4(4)
C13 C12 C11 C1 176.0(2)
N2 C9 C4 C5 177.15(19)
C8 C9 C4 C5 -1.3(3)
N2 C9 C4 C3 -5.2(3)
C8 C9 C4 C3 176.33(19)
O1 C3 C4 C9 -177.2(2)
N1 C3 C4 C9 3.3(3)
O1 C3 C4 C5 0.4(4)
N1 C3 C4 C5 -179.06(19)
C11 C12 C13 C14 0.9(4)
C9 C4 C5 C6 0.0(3)
C3 C4 C5 C6 -177.7(2)
C12 C13 C14 C15 1.1(4)
C12 C11 C16 C15 1.8(3)
C1 C11 C16 C15 -176.6(2)
C4 C5 C6 C7 1.6(4)
C12 C11 C1 C2 -34.8(3)
C16 C11 C1 C2 143.6(2)
C12 C11 C1 S1 85.8(2)
C16 C11 C1 S1 -95.81(19)
C10 S1 C1 C11 -105.81(15)
C10 S1 C1 C2 20.52(15)
C13 C14 C15 C16 -1.6(4)
C11 C16 C15 C14 0.1(3)
N2 C9 C8 C7 -177.4(2)
C4 C9 C8 C7 1.2(3)
C10 N1 C2 C17 -99.9(3)
C3 N1 C2 C17 74.6(3)
C10 N1 C2 C1 23.4(2)
C3 N1 C2 C1 -162.12(17)
C11 C1 C2 N1 97.6(2)
S1 C1 C2 N1 -26.69(19)
C11 C1 C2 C17 -140.9(2)
S1 C1 C2 C17 94.8(2)
C9 C8 C7 C6 0.3(4)
C5 C6 C7 C8 -1.7(4)

loop_
_cod_related_entry_id
_cod_related_entry_database
_cod_related_entry_code
1 ChemSpider 30657624
